data_1549984
loop_
_publ_author_name
'Emandi, Ganapathi'
'Flanagan, Keith J.'
'Senge, Mathias O.'

_publ_section_title
;
 Fluorescent imidazole-based chemosensors for the reversible detection of
 cyanide and mercury ions.
;
_journal_issue 10
_journal_name_full
'Photochemical &amp; photobiological sciences : Official journal of the European Photochemistry Association and the European Society for Photobiology'
_journal_page_first 1450
_journal_page_last 1461
_journal_paper_doi 10.1039/c8pp00226f
_journal_volume 17
_journal_year 2018
_chemical_formula_moiety 'C35 H32 N2 O4'
_chemical_formula_sum 'C35 H32 N2 O4'
_chemical_formula_weight 544.62
_chemical_name_systematic 'ethyl 4-(2-(5-(tert-butyl)-3-formyl-2-hydroxyphenyl)-4,5-diphenyl-1H-imidazol-1-yl)benzoate'
_space_group_crystal_system triclinic
_space_group_IT_number 2
_space_group_name_Hall '-P 1'
_space_group_name_H-M_alt 'P -1'
_symmetry_space_group_name_Hall '-P 1'
_symmetry_space_group_name_H-M 'P -1'
_atom_sites_solution_hydrogens mixed
_audit_creation_date 2017-11-28
_audit_creation_method
;
Olex2 1.2
(compiled 2017.08.10 svn.r3458 for OlexSys, GUI svn.r5381)
;
_audit_update_record
;
2018-02-01 deposited with the CCDC.
2018-09-21 downloaded from the CCDC.
;
_cell_angle_alpha 83.9560(10)
_cell_angle_beta 72.1820(10)
_cell_angle_gamma 87.3180(10)
_cell_formula_units_Z 2
_cell_length_a 10.1174(6)
_cell_length_b 10.6043(6)
_cell_length_c 14.0472(8)
_cell_measurement_reflns_used 9958
_cell_measurement_temperature 100(2)
_cell_measurement_theta_max 29.63
_cell_measurement_theta_min 2.20
_cell_volume 1426.66(14)
_computing_cell_refinement 'SAINT v8.37A (Bruker, 2015)'
_computing_data_collection 'APEX 3 (Bruker, 2016) '
_computing_data_reduction 'SAINT v8.37A (Bruker, 2015)'
_computing_molecular_graphics 'Olex2 (Dolomanov et al., 2009)'
_computing_publication_material 'Olex2 (Dolomanov et al., 2009)'
_computing_structure_refinement 'XL (Sheldrick, 2008)'
_computing_structure_solution 'XT (Sheldrick, 2015)'
_diffrn_ambient_temperature 100.0
_diffrn_detector 'Bruker APEX2 area detector'
_diffrn_detector_area_resol_mean 7.9
_diffrn_detector_type 'CCD area detector'
_diffrn_measured_fraction_theta_full 1.000
_diffrn_measured_fraction_theta_max 0.999
_diffrn_measurement_device 'Kappa diffractometer'
_diffrn_measurement_device_type 'Bruker SMART APEX2 area detector'
_diffrn_measurement_method '\w and \f scans'
_diffrn_radiation_monochromator graphite
_diffrn_radiation_probe x-ray
_diffrn_radiation_type MoK\a
_diffrn_radiation_wavelength 0.71073
_diffrn_reflns_av_R_equivalents 0.0437
_diffrn_reflns_av_unetI/netI 0.0264
_diffrn_reflns_Laue_measured_fraction_full 1.000
_diffrn_reflns_Laue_measured_fraction_max 0.999
_diffrn_reflns_limit_h_max 14
_diffrn_reflns_limit_h_min -14
_diffrn_reflns_limit_k_max 14
_diffrn_reflns_limit_k_min -14
_diffrn_reflns_limit_l_max 19
_diffrn_reflns_limit_l_min -19
_diffrn_reflns_number 69783
_diffrn_reflns_point_group_measured_fraction_full 1.000
_diffrn_reflns_point_group_measured_fraction_max 0.999
_diffrn_reflns_theta_full 25.242
_diffrn_reflns_theta_max 29.659
_diffrn_reflns_theta_min 1.530
_diffrn_source 'standard sealed X-ray tube'
_diffrn_source_type 'Siemens, KFF Mo 2K -90 C'
_diffrn_standards_number 0
_exptl_absorpt_coefficient_mu 0.083
_exptl_absorpt_correction_T_max 0.7459
_exptl_absorpt_correction_T_min 0.7050
_exptl_absorpt_correction_type multi-scan
_exptl_absorpt_process_details
'SADABS-2016/2 (Bruker,2016/2) was used for absorption correction. wR2(int) was 0.0516 before and 0.0472 after correction. The Ratio of minimum to maximum transmission is 0.9452. The \l/2 correction factor is Not present.'
_exptl_crystal_colour white
_exptl_crystal_density_diffrn 1.268
_exptl_crystal_density_method 'not measured'
_exptl_crystal_description Block
_exptl_crystal_F_000 576
_exptl_crystal_recrystallization_method 'Slow evapouration from CDCl3'
_exptl_crystal_size_max 0.433
_exptl_crystal_size_mid 0.419
_exptl_crystal_size_min 0.188
_refine_diff_density_max 0.417
_refine_diff_density_min -0.254
_refine_diff_density_rms 0.047
_refine_ls_extinction_method none
_refine_ls_goodness_of_fit_ref 1.052
_refine_ls_hydrogen_treatment mixed
_refine_ls_matrix_type full
_refine_ls_number_parameters 408
_refine_ls_number_reflns 8057
_refine_ls_number_restraints 54
_refine_ls_restrained_S_all 1.075
_refine_ls_R_factor_all 0.0779
_refine_ls_R_factor_gt 0.0506
_refine_ls_shift/su_max 0.000
_refine_ls_shift/su_mean 0.000
_refine_ls_structure_factor_coef Fsqd
_refine_ls_weighting_details 'w=1/[\s^2^(Fo^2^)+(0.0657P)^2^+0.5412P] where P=(Fo^2^+2Fc^2^)/3'
_refine_ls_weighting_scheme calc
_refine_ls_wR_factor_gt 0.1299
_refine_ls_wR_factor_ref 0.1464
_reflns_Friedel_coverage 0.000
_reflns_number_gt 5758
_reflns_number_total 8057
_reflns_threshold_expression 'I > 2\s(I)'
_cod_data_source_file c8pp00226f2.cif
_cod_data_source_block kjf182
_cod_depositor_comments 'Adding full bibliography for 1549984--1549985.cif.'
_cod_database_code 1549984
_shelx_shelxl_version_number 2014/7
_shelx_space_group_comment
;
The symmetry employed for this shelxl refinement is uniquely defined
by the following loop, which should always be used as a source of
symmetry information in preference to the above space-group names.
They are only intended as comments.
;
_shelx_estimated_absorpt_t_max 0.985
_shelx_estimated_absorpt_t_min 0.965
_olex2_refinement_description
;
1. Fixed Uiso
 At 1.2 times of:
  All C(H) groups, All C(H,H) groups
 At 1.5 times of:
  All C(H,H,H) groups, All O(H) groups
2. Restrained distances
 C31-C32A \\sim C32-C31 \\sim C34-C31 \\sim C31-C34A \\sim C31-C33A \\sim
C33-C31
 with sigma of 0.02
 C33A-C34A \\sim C34A-C32A \\sim C32A-C33A
 with sigma of 0.02
3. Uiso/Uaniso restraints and constraints
C33A \\sim C33 \\sim C32A \\sim C32 \\sim C34A \\sim C34: within 2A with sigma
of 0.01 and sigma for terminal atoms of 0.02
4. Others
 Sof(C32A)=Sof(H32D)=Sof(H32E)=Sof(H32F)=Sof(C33A)=Sof(H33D)=Sof(H33E)=
 Sof(H33F)=Sof(C34A)=Sof(H34D)=Sof(H34E)=Sof(H34F)=1-FVAR(1)
 Sof(C32)=Sof(H32A)=Sof(H32B)=Sof(H32C)=Sof(C33)=Sof(H33A)=Sof(H33B)=Sof(H33C)=
 Sof(C34)=Sof(H34A)=Sof(H34B)=Sof(H34C)=FVAR(1)
5.a Secondary CH2 refined with riding coordinates:
 C22(H22A,H22B)
5.b Aromatic/amide H refined with riding coordinates:
 C1(H1), C2(H2), C3(H3A), C4(H4), C5(H5), C10(H10), C11(H11), C12(H12),
 C13(H13), C14(H14), C16(H16), C17(H17), C19(H19), C20(H20), C26(H26), C28(H28),
  C35(H35)
5.c Idealised Me refined as rotating group:
 C23(H23A,H23B,H23C), C32(H32A,H32B,H32C), C33(H33A,H33B,H33C), C34(H34A,H34B,
 H34C), C32A(H32D,H32E,H32F), C33A(H33D,H33E,H33F), C34A(H34D,H34E,H34F)
;
_olex2_exptl_crystal_mounting_method 'MiTeGen MicroMount'
_olex2_submission_special_instructions 'No special instructions were received'

loop_
_space_group_symop_operation_xyz
'x, y, z'
'-x, -y, -z'

loop_
_atom_site_label
_atom_site_type_symbol
_atom_site_fract_x
_atom_site_fract_y
_atom_site_fract_z
_atom_site_U_iso_or_equiv
_atom_site_adp_type
_atom_site_occupancy
_atom_site_site_symmetry_order
_atom_site_calc_flag
_atom_site_refinement_flags_posn
_atom_site_refinement_flags_adp
_atom_site_refinement_flags_occupancy
_atom_site_disorder_assembly
_atom_site_disorder_group
O1 O 0.26087(13) 0.82659(13) 0.92347(9) 0.0437(3) Uani 1 1 d . . . . .
O2 O 0.12864(12) 0.78780(11) 0.82649(9) 0.0376(3) Uani 1 1 d . . . . .
O3 O 0.88755(11) 0.19680(11) 0.54754(8) 0.0323(2) Uani 1 1 d . . . . .
H3 H 0.897(2) 0.274(2) 0.5050(16) 0.049 Uiso 1 1 d R . . . .
O4 O 0.79050(13) -0.10523(11) 0.75070(9) 0.0413(3) Uani 1 1 d . . . . .
N1 N 0.69178(12) 0.55530(11) 0.56179(9) 0.0246(2) Uani 1 1 d . . . . .
N2 N 0.85032(12) 0.42190(11) 0.48135(9) 0.0261(2) Uani 1 1 d . . . . .
C1 C 1.03411(16) 0.43790(15) 0.28008(12) 0.0329(3) Uani 1 1 d . . . . .
H1 H 1.0179 0.3585 0.3196 0.039 Uiso 1 1 calc R . . . .
C2 C 1.12652(18) 0.44476(17) 0.18352(13) 0.0390(4) Uani 1 1 d . . . . .
H2 H 1.1727 0.3701 0.1573 0.047 Uiso 1 1 calc R . . . .
C3 C 1.15165(18) 0.55973(17) 0.12526(13) 0.0391(4) Uani 1 1 d . . . . .
H3A H 1.2135 0.5639 0.0587 0.047 Uiso 1 1 calc R . . . .
C4 C 1.08611(18) 0.66872(17) 0.16455(13) 0.0392(4) Uani 1 1 d . . . . .
H4 H 1.1048 0.7482 0.1254 0.047 Uiso 1 1 calc R . . . .
C5 C 0.99314(16) 0.66238(15) 0.26109(12) 0.0331(3) Uani 1 1 d . . . . .
H5 H 0.9486 0.7377 0.2873 0.040 Uiso 1 1 calc R . . . .
C6 C 0.96469(14) 0.54664(14) 0.31973(11) 0.0262(3) Uani 1 1 d . . . . .
C7 C 0.86234(14) 0.53473(14) 0.42088(11) 0.0252(3) Uani 1 1 d . . . . .
C8 C 0.76440(14) 0.61968(13) 0.46972(10) 0.0242(3) Uani 1 1 d . . . . .
C9 C 0.72538(14) 0.75197(13) 0.44306(10) 0.0252(3) Uani 1 1 d . . . . .
C10 C 0.78399(17) 0.85332(15) 0.46960(13) 0.0334(3) Uani 1 1 d . . . . .
H10 H 0.8514 0.8380 0.5041 0.040 Uiso 1 1 calc R . . . .
C11 C 0.74479(19) 0.97697(16) 0.44609(14) 0.0402(4) Uani 1 1 d . . . . .
H11 H 0.7861 1.0459 0.4639 0.048 Uiso 1 1 calc R . . . .
C12 C 0.6460(2) 0.99989(16) 0.39686(13) 0.0402(4) Uani 1 1 d . . . . .
H12 H 0.6180 1.0845 0.3818 0.048 Uiso 1 1 calc R . . . .
C13 C 0.5880(2) 0.90037(18) 0.36967(16) 0.0502(5) Uani 1 1 d . . . . .
H13 H 0.5208 0.9162 0.3350 0.060 Uiso 1 1 calc R . . . .
C14 C 0.6274(2) 0.77644(16) 0.39288(15) 0.0413(4) Uani 1 1 d . . . . .
H14 H 0.5867 0.7079 0.3741 0.050 Uiso 1 1 calc R . . . .
C15 C 0.57821(15) 0.61216(13) 0.63480(11) 0.0253(3) Uani 1 1 d . . . . .
C16 C 0.44312(15) 0.59686(14) 0.63367(11) 0.0286(3) Uani 1 1 d . . . . .
H16 H 0.4255 0.5497 0.5851 0.034 Uiso 1 1 calc R . . . .
C17 C 0.33424(15) 0.65132(15) 0.70431(12) 0.0307(3) Uani 1 1 d . . . . .
H17 H 0.2413 0.6413 0.7046 0.037 Uiso 1 1 calc R . . . .
C18 C 0.36139(15) 0.72092(14) 0.77504(11) 0.0286(3) Uani 1 1 d . . . . .
C19 C 0.49756(16) 0.73631(15) 0.77439(11) 0.0306(3) Uani 1 1 d . . . . .
H19 H 0.5157 0.7838 0.8226 0.037 Uiso 1 1 calc R . . . .
C20 C 0.60664(16) 0.68258(15) 0.70368(11) 0.0294(3) Uani 1 1 d . . . . .
H20 H 0.6998 0.6939 0.7024 0.035 Uiso 1 1 calc R . . . .
C21 C 0.24680(17) 0.78450(15) 0.85055(12) 0.0327(3) Uani 1 1 d . . . . .
C22 C 0.01011(18) 0.85068(17) 0.89245(14) 0.0411(4) Uani 1 1 d . . . . .
H22A H 0.0076 0.8283 0.9632 0.049 Uiso 1 1 calc R . . . .
H22B H -0.0767 0.8209 0.8842 0.049 Uiso 1 1 calc R . . . .
C23 C 0.0188(2) 0.99233(18) 0.86882(15) 0.0467(4) Uani 1 1 d . . . . .
H23A H 0.0286 1.0140 0.7974 0.070 Uiso 1 1 calc GR . . . .
H23B H 0.0993 1.0229 0.8840 0.070 Uiso 1 1 calc GR . . . .
H23C H -0.0660 1.0323 0.9096 0.070 Uiso 1 1 calc GR . . . .
C24 C 0.74821(14) 0.43503(13) 0.56574(11) 0.0253(3) Uani 1 1 d . . . . .
C25 C 0.70792(15) 0.33088(13) 0.64604(11) 0.0260(3) Uani 1 1 d . . . . .
C26 C 0.59964(15) 0.33951(14) 0.73496(11) 0.0289(3) Uani 1 1 d . . . . .
H26 H 0.5510 0.4182 0.7453 0.035 Uiso 1 1 calc R . . . .
C27 C 0.55876(16) 0.23867(15) 0.80975(11) 0.0301(3) Uani 1 1 d . . . . .
C28 C 0.63420(16) 0.12581(14) 0.79400(12) 0.0305(3) Uani 1 1 d . . . . .
H28 H 0.6101 0.0559 0.8439 0.037 Uiso 1 1 calc R . . . .
C29 C 0.74473(16) 0.11237(14) 0.70660(12) 0.0291(3) Uani 1 1 d . . . . .
C30 C 0.78226(15) 0.21390(14) 0.63155(11) 0.0275(3) Uani 1 1 d . . . . .
C31 C 0.43503(17) 0.25703(16) 0.90313(12) 0.0371(4) Uani 1 1 d D . . . .
C35 C 0.82091(17) -0.00937(15) 0.69259(13) 0.0334(3) Uani 1 1 d . . . . .
H35 H 0.8990 -0.0138 0.6345 0.040 Uiso 1 1 calc R . . . .
C32 C 0.3049(2) 0.2983(3) 0.87383(17) 0.0449(6) Uani 0.834(3) 1 d D U P A 1
H32A H 0.2288 0.3144 0.9343 0.067 Uiso 0.834(3) 1 calc GR . P A 1
H32B H 0.2785 0.2309 0.8407 0.067 Uiso 0.834(3) 1 calc GR . P A 1
H32C H 0.3238 0.3759 0.8277 0.067 Uiso 0.834(3) 1 calc GR . P A 1
C33 C 0.4708(2) 0.3647(2) 0.95937(15) 0.0407(5) Uani 0.834(3) 1 d D U P A 1
H33A H 0.3926 0.3777 1.0193 0.061 Uiso 0.834(3) 1 calc GR . P A 1
H33B H 0.4882 0.4435 0.9146 0.061 Uiso 0.834(3) 1 calc GR . P A 1
H33C H 0.5538 0.3400 0.9793 0.061 Uiso 0.834(3) 1 calc GR . P A 1
C34 C 0.4032(2) 0.1401(2) 0.97844(15) 0.0395(5) Uani 0.834(3) 1 d D U P A 1
H34A H 0.4852 0.1157 0.9997 0.059 Uiso 0.834(3) 1 calc GR . P A 1
H34B H 0.3784 0.0702 0.9471 0.059 Uiso 0.834(3) 1 calc GR . P A 1
H34C H 0.3255 0.1590 1.0370 0.059 Uiso 0.834(3) 1 calc GR . P A 1
C32A C 0.3513(13) 0.3722(11) 0.8891(9) 0.060(4) Uani 0.166(3) 1 d D U P A 2
H32D H 0.2701 0.3771 0.9486 0.091 Uiso 0.166(3) 1 calc GR . P A 2
H32E H 0.3206 0.3680 0.8298 0.091 Uiso 0.166(3) 1 calc GR . P A 2
H32F H 0.4079 0.4477 0.8797 0.091 Uiso 0.166(3) 1 calc GR . P A 2
C33A C 0.4828(14) 0.2315(12) 0.9896(8) 0.060(3) Uani 0.166(3) 1 d D U P A 2
H33D H 0.5432 0.3000 0.9918 0.090 Uiso 0.166(3) 1 calc GR . P A 2
H33E H 0.5348 0.1509 0.9855 0.090 Uiso 0.166(3) 1 calc GR . P A 2
H33F H 0.4029 0.2262 1.0506 0.090 Uiso 0.166(3) 1 calc GR . P A 2
C34A C 0.3417(12) 0.1370(11) 0.8972(9) 0.056(3) Uani 0.166(3) 1 d D U P A 2
H34D H 0.4007 0.0607 0.8860 0.084 Uiso 0.166(3) 1 calc GR . P A 2
H34E H 0.3021 0.1561 0.8416 0.084 Uiso 0.166(3) 1 calc GR . P A 2
H34F H 0.2664 0.1225 0.9605 0.084 Uiso 0.166(3) 1 calc GR . P A 2

loop_
_atom_site_aniso_label
_atom_site_aniso_U_11
_atom_site_aniso_U_22
_atom_site_aniso_U_33
_atom_site_aniso_U_23
_atom_site_aniso_U_13
_atom_site_aniso_U_12
O1 0.0396(7) 0.0562(8) 0.0333(6) -0.0157(6) -0.0054(5) 0.0060(6)
O2 0.0296(6) 0.0398(6) 0.0398(6) -0.0113(5) -0.0033(5) 0.0039(5)
O3 0.0322(6) 0.0284(5) 0.0312(6) -0.0011(4) -0.0030(4) 0.0026(4)
O4 0.0495(7) 0.0305(6) 0.0455(7) 0.0011(5) -0.0181(6) -0.0019(5)
N1 0.0236(6) 0.0247(6) 0.0225(6) -0.0013(4) -0.0027(5) -0.0001(4)
N2 0.0244(6) 0.0255(6) 0.0264(6) -0.0014(5) -0.0048(5) -0.0007(4)
C1 0.0272(7) 0.0290(7) 0.0350(8) -0.0018(6) 0.0011(6) -0.0006(6)
C2 0.0339(8) 0.0361(9) 0.0372(9) -0.0066(7) 0.0043(7) 0.0025(7)
C3 0.0332(8) 0.0436(9) 0.0312(8) -0.0030(7) 0.0039(7) -0.0011(7)
C4 0.0389(9) 0.0360(9) 0.0321(8) 0.0037(7) 0.0023(7) -0.0007(7)
C5 0.0318(8) 0.0303(8) 0.0308(8) -0.0018(6) -0.0004(6) 0.0010(6)
C6 0.0215(6) 0.0286(7) 0.0260(7) -0.0025(5) -0.0035(5) -0.0011(5)
C7 0.0222(6) 0.0263(7) 0.0252(7) -0.0015(5) -0.0045(5) -0.0014(5)
C8 0.0218(6) 0.0257(7) 0.0232(6) -0.0014(5) -0.0040(5) -0.0018(5)
C9 0.0234(6) 0.0263(7) 0.0220(6) -0.0010(5) -0.0017(5) 0.0002(5)
C10 0.0323(8) 0.0296(8) 0.0398(9) -0.0052(6) -0.0128(7) 0.0013(6)
C11 0.0468(10) 0.0264(8) 0.0464(10) -0.0061(7) -0.0117(8) -0.0008(7)
C12 0.0517(10) 0.0299(8) 0.0344(8) 0.0006(7) -0.0088(8) 0.0089(7)
C13 0.0609(12) 0.0414(10) 0.0605(12) -0.0039(9) -0.0384(11) 0.0108(9)
C14 0.0494(10) 0.0315(8) 0.0531(11) -0.0045(7) -0.0306(9) 0.0009(7)
C15 0.0249(7) 0.0232(6) 0.0245(6) -0.0010(5) -0.0031(5) 0.0006(5)
C16 0.0275(7) 0.0287(7) 0.0293(7) -0.0065(6) -0.0069(6) 0.0000(5)
C17 0.0240(7) 0.0325(8) 0.0340(8) -0.0053(6) -0.0058(6) 0.0002(6)
C18 0.0280(7) 0.0287(7) 0.0253(7) -0.0030(6) -0.0026(6) 0.0011(6)
C19 0.0312(8) 0.0335(8) 0.0257(7) -0.0062(6) -0.0050(6) -0.0018(6)
C20 0.0258(7) 0.0335(8) 0.0270(7) -0.0025(6) -0.0051(6) -0.0031(6)
C21 0.0317(8) 0.0321(8) 0.0304(8) -0.0029(6) -0.0035(6) -0.0002(6)
C22 0.0307(8) 0.0403(9) 0.0448(9) -0.0107(8) 0.0009(7) 0.0047(7)
C23 0.0487(11) 0.0388(9) 0.0507(11) -0.0097(8) -0.0122(9) 0.0089(8)
C24 0.0237(6) 0.0247(7) 0.0262(7) -0.0019(5) -0.0060(5) -0.0003(5)
C25 0.0266(7) 0.0253(7) 0.0259(7) -0.0005(5) -0.0079(6) -0.0018(5)
C26 0.0279(7) 0.0282(7) 0.0279(7) -0.0008(6) -0.0050(6) -0.0009(6)
C27 0.0297(7) 0.0297(7) 0.0288(7) 0.0020(6) -0.0066(6) -0.0042(6)
C28 0.0325(8) 0.0276(7) 0.0311(7) 0.0022(6) -0.0105(6) -0.0050(6)
C29 0.0316(7) 0.0254(7) 0.0318(7) -0.0010(6) -0.0119(6) -0.0014(6)
C30 0.0263(7) 0.0285(7) 0.0274(7) -0.0028(6) -0.0078(6) -0.0014(5)
C31 0.0338(8) 0.0383(9) 0.0303(8) 0.0062(7) 0.0004(6) -0.0012(7)
C35 0.0370(8) 0.0280(7) 0.0362(8) -0.0001(6) -0.0136(7) -0.0006(6)
C32 0.0305(10) 0.0563(15) 0.0382(11) 0.0114(10) -0.0017(9) 0.0021(10)
C33 0.0428(11) 0.0399(11) 0.0289(10) -0.0048(8) 0.0051(8) -0.0015(9)
C34 0.0377(11) 0.0405(11) 0.0301(10) 0.0064(8) 0.0015(8) -0.0019(8)
C32A 0.060(7) 0.047(7) 0.048(6) -0.001(5) 0.019(6) 0.009(6)
C33A 0.074(8) 0.058(7) 0.038(6) -0.003(5) -0.002(6) -0.016(6)
C34A 0.042(6) 0.062(7) 0.050(6) -0.001(5) 0.005(5) -0.002(5)

loop_
_atom_type_symbol
_atom_type_description
_atom_type_scat_dispersion_real
_atom_type_scat_dispersion_imag
_atom_type_scat_source
C C 0.0033 0.0016 'International Tables Vol C Tables 4.2.6.8 and 6.1.1.4'
H H 0.0000 0.0000 'International Tables Vol C Tables 4.2.6.8 and 6.1.1.4'
N N 0.0061 0.0033 'International Tables Vol C Tables 4.2.6.8 and 6.1.1.4'
O O 0.0106 0.0060 'International Tables Vol C Tables 4.2.6.8 and 6.1.1.4'

loop_
_geom_angle_atom_site_label_1
_geom_angle_atom_site_label_2
_geom_angle_atom_site_label_3
_geom_angle
C21 O2 C22 116.56(13)
C30 O3 H3 107.0(12)
C8 N1 C15 122.96(12)
C24 N1 C8 107.68(11)
C24 N1 C15 129.36(12)
C24 N2 C7 108.24(12)
C2 C1 H1 119.7
C2 C1 C6 120.66(15)
C6 C1 H1 119.7
C1 C2 H2 119.8
C3 C2 C1 120.36(15)
C3 C2 H2 119.8
C2 C3 H3A 120.2
C2 C3 C4 119.56(15)
C4 C3 H3A 120.2
C3 C4 H4 119.8
C3 C4 C5 120.33(16)
C5 C4 H4 119.8
C4 C5 H5 119.7
C4 C5 C6 120.63(15)
C6 C5 H5 119.7
C1 C6 C7 119.12(13)
C5 C6 C1 118.44(13)
C5 C6 C7 122.43(13)
N2 C7 C6 120.37(12)
C8 C7 N2 108.83(12)
C8 C7 C6 130.74(13)
N1 C8 C9 120.19(12)
C7 C8 N1 105.91(12)
C7 C8 C9 133.89(13)
C10 C9 C8 120.83(13)
C14 C9 C8 120.33(13)
C14 C9 C10 118.82(14)
C9 C10 H10 119.8
C9 C10 C11 120.47(15)
C11 C10 H10 119.8
C10 C11 H11 120.0
C12 C11 C10 120.06(16)
C12 C11 H11 120.0
C11 C12 H12 120.0
C13 C12 C11 119.95(16)
C13 C12 H12 120.0
C12 C13 H13 120.0
C12 C13 C14 120.06(17)
C14 C13 H13 120.0
C9 C14 C13 120.63(16)
C9 C14 H14 119.7
C13 C14 H14 119.7
C16 C15 N1 119.45(13)
C20 C15 N1 119.12(13)
C20 C15 C16 121.43(13)
C15 C16 H16 120.4
C17 C16 C15 119.20(14)
C17 C16 H16 120.4
C16 C17 H17 120.0
C16 C17 C18 119.90(14)
C18 C17 H17 120.0
C17 C18 C21 121.43(14)
C19 C18 C17 120.09(14)
C19 C18 C21 118.44(14)
C18 C19 H19 119.9
C20 C19 C18 120.20(14)
C20 C19 H19 119.9
C15 C20 H20 120.4
C19 C20 C15 119.17(14)
C19 C20 H20 120.4
O1 C21 O2 125.04(15)
O1 C21 C18 123.81(15)
O2 C21 C18 111.15(13)
O2 C22 H22A 109.5
O2 C22 H22B 109.5
O2 C22 C23 110.80(14)
H22A C22 H22B 108.1
C23 C22 H22A 109.5
C23 C22 H22B 109.5
C22 C23 H23A 109.5
C22 C23 H23B 109.5
C22 C23 H23C 109.5
H23A C23 H23B 109.5
H23A C23 H23C 109.5
H23B C23 H23C 109.5
N1 C24 C25 128.79(13)
N2 C24 N1 109.34(12)
N2 C24 C25 121.86(13)
C26 C25 C24 123.85(13)
C26 C25 C30 118.13(13)
C30 C25 C24 118.02(13)
C25 C26 H26 118.2
C25 C26 C27 123.59(14)
C27 C26 H26 118.2
C26 C27 C31 119.36(14)
C28 C27 C26 117.00(14)
C28 C27 C31 123.64(14)
C27 C28 H28 119.1
C27 C28 C29 121.75(14)
C29 C28 H28 119.1
C28 C29 C30 120.35(14)
C28 C29 C35 119.92(14)
C30 C29 C35 119.73(14)
O3 C30 C25 122.11(13)
O3 C30 C29 118.73(13)
C29 C30 C25 119.16(13)
C27 C31 C33 108.38(14)
C27 C31 C34A 98.4(4)
C32 C31 C27 110.94(15)
C32 C31 C33 108.03(18)
C34 C31 C27 113.64(15)
C34 C31 C32 109.27(16)
C34 C31 C33 106.34(15)
C32A C31 C27 112.2(5)
C32A C31 C34A 105.4(7)
C33A C31 C27 107.8(6)
C33A C31 C32A 121.8(7)
C33A C31 C34A 108.6(6)
O4 C35 C29 124.42(16)
O4 C35 H35 117.8
C29 C35 H35 117.8
C31 C32 H32A 109.5
C31 C32 H32B 109.5
C31 C32 H32C 109.5
H32A C32 H32B 109.5
H32A C32 H32C 109.5
H32B C32 H32C 109.5
C31 C33 H33A 109.5
C31 C33 H33B 109.5
C31 C33 H33C 109.5
H33A C33 H33B 109.5
H33A C33 H33C 109.5
H33B C33 H33C 109.5
C31 C34 H34A 109.5
C31 C34 H34B 109.5
C31 C34 H34C 109.5
H34A C34 H34B 109.5
H34A C34 H34C 109.5
H34B C34 H34C 109.5
C31 C32A H32D 109.5
C31 C32A H32E 109.5
C31 C32A H32F 109.5
H32D C32A H32E 109.5
H32D C32A H32F 109.5
H32E C32A H32F 109.5
C31 C33A H33D 109.5
C31 C33A H33E 109.5
C31 C33A H33F 109.5
H33D C33A H33E 109.5
H33D C33A H33F 109.5
H33E C33A H33F 109.5
C31 C34A H34D 109.5
C31 C34A H34E 109.5
C31 C34A H34F 109.5
H34D C34A H34E 109.5
H34D C34A H34F 109.5
H34E C34A H34F 109.5

loop_
_geom_bond_atom_site_label_1
_geom_bond_atom_site_label_2
_geom_bond_distance
O1 C21 1.208(2)
O2 C21 1.336(2)
O2 C22 1.4548(19)
O3 H3 0.96(2)
O3 C30 1.3483(18)
O4 C35 1.2227(19)
N1 C8 1.3993(17)
N1 C15 1.4421(18)
N1 C24 1.3755(18)
N2 C7 1.3800(18)
N2 C24 1.3280(18)
C1 H1 0.9500
C1 C2 1.389(2)
C1 C6 1.398(2)
C2 H2 0.9500
C2 C3 1.383(2)
C3 H3A 0.9500
C3 C4 1.385(2)
C4 H4 0.9500
C4 C5 1.391(2)
C5 H5 0.9500
C5 C6 1.394(2)
C6 C7 1.4769(19)
C7 C8 1.3765(19)
C8 C9 1.480(2)
C9 C10 1.387(2)
C9 C14 1.383(2)
C10 H10 0.9500
C10 C11 1.388(2)
C11 H11 0.9500
C11 C12 1.379(3)
C12 H12 0.9500
C12 C13 1.373(3)
C13 H13 0.9500
C13 C14 1.390(2)
C14 H14 0.9500
C15 C16 1.389(2)
C15 C20 1.385(2)
C16 H16 0.9500
C16 C17 1.387(2)
C17 H17 0.9500
C17 C18 1.396(2)
C18 C19 1.392(2)
C18 C21 1.500(2)
C19 H19 0.9500
C19 C20 1.385(2)
C20 H20 0.9500
C22 H22A 0.9900
C22 H22B 0.9900
C22 C23 1.505(3)
C23 H23A 0.9800
C23 H23B 0.9800
C23 H23C 0.9800
C24 C25 1.4685(19)
C25 C26 1.395(2)
C25 C30 1.421(2)
C26 H26 0.9500
C26 C27 1.399(2)
C27 C28 1.389(2)
C27 C31 1.534(2)
C28 H28 0.9500
C28 C29 1.400(2)
C29 C30 1.403(2)
C29 C35 1.472(2)
C31 C32 1.528(3)
C31 C33 1.569(3)
C31 C34 1.521(2)
C31 C32A 1.484(10)
C31 C33A 1.435(10)
C31 C34A 1.644(10)
C35 H35 0.9500
C32 H32A 0.9800
C32 H32B 0.9800
C32 H32C 0.9800
C33 H33A 0.9800
C33 H33B 0.9800
C33 H33C 0.9800
C34 H34A 0.9800
C34 H34B 0.9800
C34 H34C 0.9800
C32A H32D 0.9800
C32A H32E 0.9800
C32A H32F 0.9800
C33A H33D 0.9800
C33A H33E 0.9800
C33A H33F 0.9800
C34A H34D 0.9800
C34A H34E 0.9800
C34A H34F 0.9800

loop_
_geom_hbond_atom_site_label_D
_geom_hbond_atom_site_label_H
_geom_hbond_atom_site_label_A
_geom_hbond_distance_DH
_geom_hbond_distance_HA
_geom_hbond_distance_DA
_geom_hbond_angle_DHA
_geom_hbond_site_symmetry_A
O3 H3 N2 0.96(2) 1.64(2) 2.5233(16) 151.7(19) .
C20 H20 O4 0.95 2.59 3.2275(19) 124.7 1_565

loop_
_geom_torsion_atom_site_label_1
_geom_torsion_atom_site_label_2
_geom_torsion_atom_site_label_3
_geom_torsion_atom_site_label_4
_geom_torsion
N1 C8 C9 C10 88.90(17)
N1 C8 C9 C14 -89.78(18)
N1 C15 C16 C17 179.74(13)
N1 C15 C20 C19 -179.44(13)
N1 C24 C25 C26 0.3(2)
N1 C24 C25 C30 179.31(14)
N2 C7 C8 N1 -0.18(15)
N2 C7 C8 C9 -178.66(15)
N2 C24 C25 C26 -178.64(14)
N2 C24 C25 C30 0.3(2)
C1 C2 C3 C4 1.3(3)
C1 C6 C7 N2 9.6(2)
C1 C6 C7 C8 -167.39(15)
C2 C1 C6 C5 -1.6(2)
C2 C1 C6 C7 177.19(15)
C2 C3 C4 C5 -1.5(3)
C3 C4 C5 C6 0.1(3)
C4 C5 C6 C1 1.5(2)
C4 C5 C6 C7 -177.34(15)
C5 C6 C7 N2 -171.63(14)
C5 C6 C7 C8 11.4(2)
C6 C1 C2 C3 0.3(3)
C6 C7 C8 N1 177.07(14)
C6 C7 C8 C9 -1.4(3)
C7 N2 C24 N1 0.28(16)
C7 N2 C24 C25 179.42(13)
C7 C8 C9 C10 -92.8(2)
C7 C8 C9 C14 88.5(2)
C8 N1 C15 C16 92.64(17)
C8 N1 C15 C20 -86.40(17)
C8 N1 C24 N2 -0.39(16)
C8 N1 C24 C25 -179.45(14)
C8 C9 C10 C11 -178.70(15)
C8 C9 C14 C13 178.51(17)
C9 C10 C11 C12 0.6(3)
C10 C9 C14 C13 -0.2(3)
C10 C11 C12 C13 -1.0(3)
C11 C12 C13 C14 0.8(3)
C12 C13 C14 C9 -0.2(3)
C14 C9 C10 C11 0.0(2)
C15 N1 C8 C7 -179.13(12)
C15 N1 C8 C9 -0.4(2)
C15 N1 C24 N2 179.04(13)
C15 N1 C24 C25 0.0(2)
C15 C16 C17 C18 0.3(2)
C16 C15 C20 C19 1.5(2)
C16 C17 C18 C19 0.4(2)
C16 C17 C18 C21 178.11(14)
C17 C18 C19 C20 -0.1(2)
C17 C18 C21 O1 166.63(16)
C17 C18 C21 O2 -13.2(2)
C18 C19 C20 C15 -0.9(2)
C19 C18 C21 O1 -15.6(2)
C19 C18 C21 O2 164.57(14)
C20 C15 C16 C17 -1.2(2)
C21 O2 C22 C23 80.23(19)
C21 C18 C19 C20 -177.87(14)
C22 O2 C21 O1 1.9(2)
C22 O2 C21 C18 -178.22(13)
C24 N1 C8 C7 0.34(15)
C24 N1 C8 C9 179.08(12)
C24 N1 C15 C16 -86.71(19)
C24 N1 C15 C20 94.25(18)
C24 N2 C7 C6 -177.64(13)
C24 N2 C7 C8 -0.06(16)
C24 C25 C26 C27 177.82(14)
C24 C25 C30 O3 0.4(2)
C24 C25 C30 C29 -179.24(13)
C25 C26 C27 C28 1.8(2)
C25 C26 C27 C31 -177.94(14)
C26 C25 C30 O3 179.41(14)
C26 C25 C30 C29 -0.2(2)
C26 C27 C28 C29 -1.1(2)
C26 C27 C31 C32 57.0(2)
C26 C27 C31 C33 -61.5(2)
C26 C27 C31 C34 -179.47(16)
C26 C27 C31 C32A 14.9(7)
C26 C27 C31 C33A -121.9(5)
C26 C27 C31 C34A 125.4(5)
C27 C28 C29 C30 -0.2(2)
C27 C28 C29 C35 -179.38(14)
C28 C27 C31 C32 -122.75(19)
C28 C27 C31 C33 118.80(18)
C28 C27 C31 C34 0.8(2)
C28 C27 C31 C32A -164.8(7)
C28 C27 C31 C33A 58.4(6)
C28 C27 C31 C34A -54.3(5)
C28 C29 C30 O3 -178.75(13)
C28 C29 C30 C25 0.9(2)
C28 C29 C35 O4 3.9(2)
C30 C25 C26 C27 -1.2(2)
C30 C29 C35 O4 -175.30(15)
C31 C27 C28 C29 178.65(15)
C35 C29 C30 O3 0.4(2)
C35 C29 C30 C25 -179.98(13)
